data_4309641
loop_
_publ_author_name
'Eunsuk Kim'
'Matthew E. Helton'
'Shen Lu'
'Pierre Mo\"enne-Loccoz'
'Christopher D. Incarvito'
'Arnold L. Rheingold'
'Susan Kaderli'
'Andreas D. Zuberb\"uhler'
'Kenneth D. Karlin'

_publ_section_title
;
Tridentate Copper Ligand Influences on Heme-Peroxo-Copper Formation and
Properties: Reduced, Superoxo, and \m-Peroxo Iron/Copper Complexes
;
_journal_name_full 'Inorganic Chemistry'
_journal_page_first 7014
_journal_page_last 7029
_journal_paper_doi 10.1021/ic050446m
_journal_volume 44
_journal_year 2005
_chemical_formula_sum 'C62.5 H45 F6 Fe N8 O1.5'
_chemical_formula_weight 1101.91
_chemical_name_systematic
;
  ?
;
_space_group_IT_number 43
_symmetry_cell_setting orthorhombic
_symmetry_space_group_name_Hall 'F 2 -2d'
_symmetry_space_group_name_H-M 'F d d 2'
_atom_sites_solution_hydrogens geom
_atom_sites_solution_primary direct
_atom_sites_solution_secondary difmap
_audit_creation_method SHELXL-97
_cell_angle_alpha 90.00
_cell_angle_beta 90.00
_cell_angle_gamma 90.00
_cell_formula_units_Z 16
_cell_length_a 23.7408(6)
_cell_length_b 61.7408(16)
_cell_length_c 13.9414(4)
_cell_measurement_temperature 173(2)
_cell_volume 20435.0(9)
_computing_cell_refinement 'Bruker SMART'
_computing_data_collection 'Bruker SMART'
_computing_data_reduction 'Bruker SHELXTL'
_computing_molecular_graphics 'Bruker SHELXTL'
_computing_publication_material 'Bruker SHELXTL'
_computing_structure_refinement 'SHELXL-97 (Sheldrick, 1997)'
_computing_structure_solution 'SHELXS-97 (Sheldrick, 1990)'
_diffrn_ambient_temperature 173(2)
_diffrn_measured_fraction_theta_full 0.980
_diffrn_measured_fraction_theta_max 0.980
_diffrn_measurement_device_type 'CCD area detector'
_diffrn_measurement_method 'phi and omega scans'
_diffrn_radiation_monochromator graphite
_diffrn_radiation_source 'fine-focus sealed tube'
_diffrn_radiation_type MoK\a
_diffrn_radiation_wavelength 0.71073
_diffrn_reflns_av_R_equivalents 0.0482
_diffrn_reflns_av_sigmaI/netI 0.0582
_diffrn_reflns_limit_h_max 28
_diffrn_reflns_limit_h_min -30
_diffrn_reflns_limit_k_max 82
_diffrn_reflns_limit_k_min -82
_diffrn_reflns_limit_l_max 18
_diffrn_reflns_limit_l_min -18
_diffrn_reflns_number 41212
_diffrn_reflns_theta_full 28.31
_diffrn_reflns_theta_max 28.31
_diffrn_reflns_theta_min 1.32
_exptl_absorpt_coefficient_mu 0.372
_exptl_absorpt_correction_T_max 0.9293
_exptl_absorpt_correction_T_min 0.8966
_exptl_absorpt_correction_type 'Empirical from SADABS'
_exptl_crystal_colour 'dark red'
_exptl_crystal_density_diffrn 1.433
_exptl_crystal_density_method 'not measured'
_exptl_crystal_description block
_exptl_crystal_F_000 9088
_exptl_crystal_size_max 0.30
_exptl_crystal_size_mid 0.20
_exptl_crystal_size_min 0.20
_refine_diff_density_max 0.739
_refine_diff_density_min -0.439
_refine_diff_density_rms 0.054
_refine_ls_abs_structure_details 'Flack H D (1983), Acta Cryst. A39, 876-881'
_refine_ls_abs_structure_Flack 0.008(12)
_refine_ls_extinction_method none
_refine_ls_goodness_of_fit_ref 1.035
_refine_ls_hydrogen_treatment mixed
_refine_ls_matrix_type full
_refine_ls_number_parameters 717
_refine_ls_number_reflns 11809
_refine_ls_number_restraints 1
_refine_ls_restrained_S_all 1.035
_refine_ls_R_factor_all 0.0731
_refine_ls_R_factor_gt 0.0445
_refine_ls_shift/su_max 0.065
_refine_ls_shift/su_mean 0.005
_refine_ls_structure_factor_coef Fsqd
_refine_ls_weighting_details 'calc w=1/[\s^2^(Fo^2^)+(0.0616P)^2^+0.0000P] where P=(Fo^2^+2Fc^2^)/3'
_refine_ls_weighting_scheme calc
_refine_ls_wR_factor_gt 0.1023
_refine_ls_wR_factor_ref 0.1148
_reflns_number_gt 8903
_reflns_number_total 11809
_reflns_threshold_expression >2sigma(I)
_cod_data_source_file ic050446msi20050324_063611.cif
_cod_data_source_block kdk46
_cod_depositor_comments
;
The following automatic conversions were performed:
'_symmetry_cell_setting' value 'Orthorhombic' changed to 'orthorhombic'
according to '/home/saulius/struct/CIF-dictionaries/cif_core.dic'
dictionary named 'cif_core.dic' version 2.4.1 from 2010-06-29.

Automatic conversion script
Id: cif_fix_enum 1527 2010-12-29 10:47:43Z saulius 
;
_cod_original_formula_sum 'C62.50 H45 F6 Fe N8 O1.50'
_cod_database_code 4309641

loop_
_symmetry_equiv_pos_as_xyz
'x, y, z'
'-x, -y, z'
'x+1/4, -y+1/4, z+1/4'
'-x+1/4, y+1/4, z+1/4'
'x, y+1/2, z+1/2'
'-x, -y+1/2, z+1/2'
'x+1/4, -y+3/4, z+3/4'
'-x+1/4, y+3/4, z+3/4'
'x+1/2, y, z+1/2'
'-x+1/2, -y, z+1/2'
'x+3/4, -y+1/4, z+3/4'
'-x+3/4, y+1/4, z+3/4'
'x+1/2, y+1/2, z'
'-x+1/2, -y+1/2, z'
'x+3/4, -y+3/4, z+1/4'
'-x+3/4, y+3/4, z+1/4'

loop_
_atom_site_label
_atom_site_type_symbol
_atom_site_fract_x
_atom_site_fract_y
_atom_site_fract_z
_atom_site_U_iso_or_equiv
_atom_site_adp_type
_atom_site_occupancy
_atom_site_symmetry_multiplicity
_atom_site_calc_flag
_atom_site_refinement_flags
_atom_site_disorder_assembly
_atom_site_disorder_group
Fe1 Fe 0.479379(16) 0.326249(6) 0.87486(3) 0.02675(10) Uani 1 1 d . . .
O1 O 0.55923(12) 0.28618(4) 0.38473(17) 0.0588(7) Uani 1 1 d . . .
F1 F 0.28826(10) 0.33141(4) 0.6950(2) 0.0890(10) Uani 1 1 d . . .
F2 F 0.39964(9) 0.39037(3) 0.60810(17) 0.0660(7) Uani 1 1 d . . .
F3 F 0.33026(9) 0.31781(3) 1.16432(16) 0.0598(6) Uani 1 1 d . . .
F4 F 0.40110(9) 0.38839(3) 1.14452(17) 0.0569(5) Uani 1 1 d . . .
F5 F 0.60610(8) 0.26163(3) 1.02174(15) 0.0478(5) Uani 1 1 d . . .
F6 F 0.64064(8) 0.32778(3) 1.17504(14) 0.0466(5) Uani 1 1 d . . .
N1 N 0.48304(10) 0.33478(4) 0.73137(17) 0.0285(5) Uani 1 1 d . . .
N2 N 0.41398(10) 0.34766(4) 0.89332(17) 0.0298(5) Uani 1 1 d . . .
N3 N 0.48866(10) 0.32552(4) 1.02315(17) 0.0270(5) Uani 1 1 d . . .
N4 N 0.56212(9) 0.31623(4) 0.86256(16) 0.0276(5) Uani 1 1 d . . .
N5 N 0.41987(10) 0.29835(4) 0.86922(19) 0.0328(5) Uani 1 1 d . . .
N6 N 0.58221(12) 0.28916(5) 0.54186(18) 0.0361(6) Uani 1 1 d . . .
H1 H 0.5739(15) 0.2846(6) 0.592(3) 0.042(10) Uiso 1 1 d . . .
N7 N 0.54519(11) 0.25609(4) 0.66638(18) 0.0380(6) Uani 1 1 d . . .
N8 N 0.67401(15) 0.22954(7) 0.8560(3) 0.0823(13) Uani 1 1 d . . .
C1 C 0.52459(12) 0.33033(4) 0.6658(2) 0.0298(6) Uani 1 1 d . . .
C2 C 0.50543(13) 0.33581(5) 0.5714(2) 0.0328(7) Uani 1 1 d . . .
H2A H 0.5261 0.3341 0.5136 0.039 Uiso 1 1 calc R . .
C3 C 0.45294(13) 0.34380(5) 0.5793(2) 0.0355(7) Uani 1 1 d . . .
H3A H 0.4295 0.3486 0.5283 0.043 Uiso 1 1 calc R . .
C4 C 0.43908(13) 0.34368(5) 0.6803(2) 0.0314(6) Uani 1 1 d . . .
C5 C 0.39060(12) 0.35262(5) 0.7227(2) 0.0325(7) Uani 1 1 d . . .
C6 C 0.38000(12) 0.35517(5) 0.8203(2) 0.0315(6) Uani 1 1 d . . .
C7 C 0.33254(12) 0.36616(5) 0.8610(2) 0.0366(7) Uani 1 1 d . . .
H7A H 0.3028 0.3729 0.8263 0.044 Uiso 1 1 calc R . .
C8 C 0.33754(13) 0.36531(5) 0.9573(2) 0.0348(7) Uani 1 1 d . . .
H8A H 0.3124 0.3714 1.0028 0.042 Uiso 1 1 calc R . .
C9 C 0.38809(12) 0.35337(4) 0.9781(2) 0.0294(6) Uani 1 1 d . . .
C10 C 0.40459(12) 0.34614(4) 1.0690(2) 0.0288(6) Uani 1 1 d . . .
C11 C 0.45029(12) 0.33265(4) 1.08953(19) 0.0273(6) Uani 1 1 d . . .
C12 C 0.46582(12) 0.32476(5) 1.1829(2) 0.0303(6) Uani 1 1 d . . .
H12A H 0.4460 0.3273 1.2411 0.036 Uiso 1 1 calc R . .
C13 C 0.51413(12) 0.31299(5) 1.1729(2) 0.0294(6) Uani 1 1 d . . .
H13A H 0.5341 0.3056 1.2221 0.035 Uiso 1 1 calc R . .
C14 C 0.52876(11) 0.31398(4) 1.07266(19) 0.0265(6) Uani 1 1 d . . .
C15 C 0.57837(12) 0.30584(4) 1.03178(19) 0.0276(6) Uani 1 1 d . . .
C16 C 0.59489(12) 0.30820(4) 0.9356(2) 0.0283(6) Uani 1 1 d . . .
C17 C 0.64998(12) 0.30290(5) 0.8990(2) 0.0331(7) Uani 1 1 d . . .
H17A H 0.6804 0.2969 0.9344 0.040 Uiso 1 1 calc R . .
C18 C 0.65015(13) 0.30800(5) 0.8050(2) 0.0322(7) Uani 1 1 d . . .
H18A H 0.6810 0.3065 0.7620 0.039 Uiso 1 1 calc R . .
C19 C 0.59528(12) 0.31615(4) 0.78178(19) 0.0269(6) Uani 1 1 d . . .
C20 C 0.57832(12) 0.32243(4) 0.68937(19) 0.0270(6) Uani 1 1 d . . .
C21 C 0.34533(13) 0.36080(5) 0.6566(2) 0.0359(7) Uani 1 1 d . . .
C22 C 0.29451(15) 0.35038(6) 0.6477(3) 0.0517(9) Uani 1 1 d . . .
C23 C 0.25011(16) 0.35827(7) 0.5949(3) 0.0691(13) Uani 1 1 d . . .
H23A H 0.2157 0.3505 0.5911 0.083 Uiso 1 1 calc R . .
C24 C 0.25658(16) 0.37745(7) 0.5482(3) 0.0557(10) Uani 1 1 d . . .
H24A H 0.2262 0.3832 0.5118 0.067 Uiso 1 1 calc R . .
C25 C 0.30659(16) 0.38859(6) 0.5533(3) 0.0543(10) Uani 1 1 d . . .
H25A H 0.3111 0.4020 0.5210 0.065 Uiso 1 1 calc R . .
C26 C 0.34985(14) 0.37990(5) 0.6059(2) 0.0413(8) Uani 1 1 d . . .
C27 C 0.36755(12) 0.35277(5) 1.1508(2) 0.0316(6) Uani 1 1 d . . .
C28 C 0.33128(14) 0.33875(6) 1.1955(2) 0.0425(8) Uani 1 1 d . . .
C29 C 0.29490(16) 0.34454(8) 1.2678(3) 0.0636(11) Uani 1 1 d . . .
H29A H 0.2704 0.3342 1.2964 0.076 Uiso 1 1 calc R . .
C30 C 0.29514(18) 0.36584(9) 1.2973(3) 0.0722(13) Uani 1 1 d . . .
H30A H 0.2701 0.3703 1.3466 0.087 Uiso 1 1 calc R . .
C31 C 0.33098(17) 0.38074(7) 1.2567(3) 0.0607(11) Uani 1 1 d . . .
H31A H 0.3315 0.3954 1.2780 0.073 Uiso 1 1 calc R . .
C32 C 0.36576(14) 0.37393(5) 1.1851(3) 0.0440(8) Uani 1 1 d . . .
C33 C 0.62056(12) 0.29524(5) 1.09568(19) 0.0286(6) Uani 1 1 d . . .
C34 C 0.63471(13) 0.27354(5) 1.0866(2) 0.0345(7) Uani 1 1 d . . .
C35 C 0.67672(14) 0.26349(5) 1.1373(2) 0.0430(8) Uani 1 1 d . . .
H35A H 0.6852 0.2486 1.1273 0.052 Uiso 1 1 calc R . .
C36 C 0.70649(14) 0.27578(6) 1.2037(2) 0.0449(8) Uani 1 1 d . . .
H36A H 0.7357 0.2692 1.2401 0.054 Uiso 1 1 calc R . .
C37 C 0.69422(13) 0.29746(6) 1.2176(2) 0.0410(8) Uani 1 1 d . . .
H37A H 0.7146 0.3059 1.2629 0.049 Uiso 1 1 calc R . .
C38 C 0.65177(13) 0.30645(5) 1.1638(2) 0.0328(6) Uani 1 1 d . . .
C39 C 0.62211(12) 0.32186(5) 0.6113(2) 0.0305(6) Uani 1 1 d . . .
C40 C 0.66437(13) 0.33721(5) 0.6123(2) 0.0364(7) Uani 1 1 d . . .
H40A H 0.6654 0.3476 0.6625 0.044 Uiso 1 1 calc R . .
C41 C 0.70508(15) 0.33777(6) 0.5421(2) 0.0454(8) Uani 1 1 d . . .
H41A H 0.7337 0.3485 0.5436 0.054 Uiso 1 1 calc R . .
C42 C 0.70381(14) 0.32264(6) 0.4700(2) 0.0438(8) Uani 1 1 d . . .
H42A H 0.7315 0.3230 0.4209 0.053 Uiso 1 1 calc R . .
C43 C 0.66275(15) 0.30690(6) 0.4681(2) 0.0410(8) Uani 1 1 d . . .
H43A H 0.6625 0.2964 0.4183 0.049 Uiso 1 1 calc R . .
C44 C 0.62185(13) 0.30638(5) 0.5390(2) 0.0331(6) Uani 1 1 d . . .
C45 C 0.55576(15) 0.27981(5) 0.4675(2) 0.0409(8) Uani 1 1 d . . .
C46 C 0.52042(17) 0.26024(6) 0.4946(2) 0.0522(10) Uani 1 1 d . . .
H46A H 0.4831 0.2654 0.5164 0.063 Uiso 1 1 calc R . .
H46B H 0.5143 0.2515 0.4361 0.063 Uiso 1 1 calc R . .
C47 C 0.54455(17) 0.24558(6) 0.5719(3) 0.0526(10) Uani 1 1 d . . .
H47A H 0.5218 0.2322 0.5755 0.063 Uiso 1 1 calc R . .
H47B H 0.5835 0.2414 0.5541 0.063 Uiso 1 1 calc R . .
C48 C 0.48800(13) 0.25699(5) 0.7094(2) 0.0353(7) Uani 1 1 d . . .
H48A H 0.4828 0.2446 0.7534 0.042 Uiso 1 1 calc R . .
H48B H 0.4593 0.2559 0.6581 0.042 Uiso 1 1 calc R . .
C49 C 0.48022(15) 0.27784(5) 0.7638(3) 0.0463(8) Uani 1 1 d . . .
H49A H 0.5124 0.2796 0.8084 0.056 Uiso 1 1 calc R . .
H49B H 0.4817 0.2900 0.7175 0.056 Uiso 1 1 calc R . .
C50 C 0.42675(13) 0.27972(5) 0.8203(2) 0.0348(7) Uani 1 1 d . . .
C51 C 0.38694(14) 0.26331(5) 0.8239(2) 0.0408(8) Uani 1 1 d . . .
H51A H 0.3926 0.2504 0.7881 0.049 Uiso 1 1 calc R . .
C52 C 0.33967(13) 0.26566(5) 0.8788(3) 0.0405(7) Uani 1 1 d . . .
H52A H 0.3124 0.2544 0.8820 0.049 Uiso 1 1 calc R . .
C53 C 0.33218(15) 0.28467(5) 0.9299(2) 0.0436(8) Uani 1 1 d . . .
H53A H 0.2997 0.2869 0.9686 0.052 Uiso 1 1 calc R . .
C54 C 0.37288(14) 0.30010(5) 0.9226(2) 0.0423(8) Uani 1 1 d . . .
H54A H 0.3677 0.3131 0.9580 0.051 Uiso 1 1 calc R . .
C55 C 0.58766(18) 0.24838(8) 0.7378(4) 0.0753(14) Uani 1 1 d . . .
H55A H 0.6257 0.2511 0.7111 0.090 Uiso 1 1 calc R . .
H55B H 0.5840 0.2574 0.7963 0.090 Uiso 1 1 calc R . .
C56 C 0.5843(2) 0.22539(8) 0.7663(4) 0.0753(13) Uani 1 1 d . . .
H56A H 0.5953 0.2162 0.7114 0.090 Uiso 1 1 calc R . .
H56B H 0.5450 0.2218 0.7837 0.090 Uiso 1 1 calc R . .
C57 C 0.62279(18) 0.22054(9) 0.8515(3) 0.0724(13) Uani 1 1 d . . .
C58 C 0.6053(2) 0.20607(9) 0.9164(4) 0.0759(13) Uani 1 1 d . . .
H58A H 0.5683 0.2003 0.9130 0.091 Uiso 1 1 calc R . .
C59 C 0.6411(2) 0.19972(7) 0.9874(4) 0.0766(13) Uani 1 1 d . . .
H59A H 0.6293 0.1894 1.0340 0.092 Uiso 1 1 calc R . .
C60 C 0.69419(19) 0.20825(7) 0.9909(4) 0.0685(12) Uani 1 1 d . . .
H60A H 0.7204 0.2035 1.0380 0.082 Uiso 1 1 calc R . .
C61 C 0.70830(18) 0.22331(7) 0.9270(3) 0.0647(11) Uani 1 1 d . . .
H61A H 0.7443 0.2299 0.9320 0.078 Uiso 1 1 calc R . .
C62 C 0.2372(2) 0.27004(7) 1.1634(3) 0.0704(12) Uani 1 1 d . . .
H62A H 0.2293 0.2819 1.1188 0.106 Uiso 1 1 calc R . .
H62B H 0.2696 0.2738 1.2036 0.106 Uiso 1 1 calc R . .
H62C H 0.2042 0.2676 1.2042 0.106 Uiso 1 1 calc R . .
C63 C 0.2500 0.2500 1.1081(4) 0.0479(12) Uani 1 2 d S . .
O2 O 0.2500 0.2500 1.0232(3) 0.0733(12) Uani 1 2 d S . .

loop_
_atom_site_aniso_label
_atom_site_aniso_U_11
_atom_site_aniso_U_22
_atom_site_aniso_U_33
_atom_site_aniso_U_23
_atom_site_aniso_U_13
_atom_site_aniso_U_12
Fe1 0.02531(18) 0.02859(18) 0.02633(18) 0.00113(18) 0.00129(17) 0.00235(16)
O1 0.0742(18) 0.0693(17) 0.0330(12) 0.0014(13) -0.0061(13) -0.0179(14)
F1 0.0562(14) 0.0743(16) 0.137(2) 0.0624(17) -0.0387(15) -0.0306(12)
F2 0.0602(13) 0.0557(12) 0.0820(16) 0.0293(12) -0.0306(12) -0.0242(11)
F3 0.0640(14) 0.0482(12) 0.0672(14) -0.0015(11) 0.0200(11) -0.0201(10)
F4 0.0619(13) 0.0328(10) 0.0759(15) -0.0093(10) 0.0027(12) -0.0013(9)
F5 0.0551(12) 0.0343(10) 0.0542(11) -0.0081(9) -0.0137(10) 0.0016(9)
F6 0.0502(12) 0.0387(10) 0.0509(11) -0.0101(9) -0.0021(9) -0.0016(8)
N1 0.0265(13) 0.0314(13) 0.0278(12) -0.0019(11) 0.0004(10) 0.0019(10)
N2 0.0275(12) 0.0279(11) 0.0340(13) 0.0026(10) -0.0003(10) 0.0006(9)
N3 0.0269(13) 0.0284(12) 0.0256(12) -0.0011(10) 0.0023(10) 0.0001(10)
N4 0.0274(12) 0.0296(11) 0.0259(12) -0.0012(10) 0.0016(10) 0.0006(9)
N5 0.0328(13) 0.0317(12) 0.0339(12) 0.0033(12) -0.0006(12) -0.0036(10)
N6 0.0437(16) 0.0403(15) 0.0244(13) 0.0007(12) 0.0093(12) -0.0056(12)
N7 0.0379(15) 0.0385(14) 0.0377(14) 0.0052(12) 0.0108(11) 0.0029(12)
N8 0.045(2) 0.101(3) 0.101(3) 0.043(3) 0.014(2) 0.019(2)
C1 0.0322(16) 0.0261(14) 0.0310(14) 0.0018(12) 0.0007(12) -0.0049(12)
C2 0.0356(17) 0.0391(17) 0.0236(14) 0.0026(13) 0.0014(12) -0.0062(14)
C3 0.0380(18) 0.0372(17) 0.0313(15) 0.0076(13) -0.0061(13) -0.0073(14)
C4 0.0303(16) 0.0333(15) 0.0306(15) 0.0040(12) -0.0042(12) -0.0031(12)
C5 0.0295(16) 0.0282(15) 0.0398(16) 0.0102(13) -0.0052(13) -0.0025(12)
C6 0.0285(15) 0.0279(14) 0.0382(16) 0.0046(13) -0.0018(13) -0.0001(12)
C7 0.0260(15) 0.0352(16) 0.0487(19) 0.0089(15) -0.0005(14) 0.0060(12)
C8 0.0297(16) 0.0301(15) 0.0446(18) 0.0036(14) 0.0065(13) 0.0041(12)
C9 0.0278(15) 0.0248(14) 0.0355(15) -0.0007(12) 0.0056(12) 0.0013(11)
C10 0.0261(15) 0.0264(14) 0.0338(15) -0.0002(12) 0.0056(12) -0.0025(12)
C11 0.0279(15) 0.0245(13) 0.0295(14) -0.0024(11) 0.0042(11) -0.0040(11)
C12 0.0301(16) 0.0351(15) 0.0257(14) -0.0031(12) 0.0050(11) -0.0019(12)
C13 0.0307(16) 0.0299(14) 0.0277(14) 0.0013(12) 0.0000(12) -0.0027(12)
C14 0.0277(14) 0.0255(14) 0.0264(14) -0.0009(12) 0.0010(12) 0.0008(12)
C15 0.0294(15) 0.0272(14) 0.0263(13) 0.0008(11) -0.0018(12) 0.0013(11)
C16 0.0310(15) 0.0272(13) 0.0266(13) 0.0001(11) 0.0004(12) 0.0015(12)
C17 0.0287(15) 0.0404(16) 0.0302(15) 0.0004(12) -0.0001(12) 0.0083(13)
C18 0.0300(15) 0.0342(16) 0.0325(15) 0.0003(13) 0.0056(13) 0.0021(13)
C19 0.0295(14) 0.0250(13) 0.0264(14) -0.0028(12) 0.0042(11) -0.0017(11)
C20 0.0289(15) 0.0258(13) 0.0263(13) -0.0014(11) 0.0030(11) -0.0052(11)
C21 0.0307(16) 0.0377(16) 0.0393(16) 0.0045(14) -0.0052(13) 0.0013(13)
C22 0.0372(19) 0.055(2) 0.063(2) 0.0221(18) -0.0076(17) -0.0082(16)
C23 0.035(2) 0.076(3) 0.096(3) 0.032(3) -0.023(2) -0.014(2)
C24 0.043(2) 0.070(3) 0.054(2) 0.014(2) -0.0138(18) 0.0086(19)
C25 0.056(2) 0.053(2) 0.054(2) 0.0143(18) -0.0176(18) 0.0012(18)
C26 0.0415(18) 0.0402(17) 0.0422(18) 0.0101(15) -0.0101(15) -0.0064(14)
C27 0.0251(14) 0.0389(15) 0.0308(15) -0.0072(12) 0.0020(11) 0.0024(12)
C28 0.0374(18) 0.051(2) 0.0388(17) -0.0042(16) 0.0039(15) -0.0021(15)
C29 0.045(2) 0.099(3) 0.046(2) -0.002(2) 0.0151(18) -0.011(2)
C30 0.055(3) 0.106(4) 0.055(2) -0.028(3) 0.018(2) 0.020(3)
C31 0.057(2) 0.067(3) 0.058(2) -0.026(2) 0.000(2) 0.016(2)
C32 0.0387(18) 0.0413(18) 0.052(2) -0.0136(16) -0.0029(16) 0.0114(15)
C33 0.0273(14) 0.0345(15) 0.0241(13) 0.0021(12) 0.0014(11) 0.0014(12)
C34 0.0349(17) 0.0358(15) 0.0326(15) 0.0028(13) -0.0006(13) -0.0003(13)
C35 0.0444(19) 0.0392(16) 0.0453(19) 0.0088(15) 0.0000(16) 0.0113(14)
C36 0.0345(18) 0.066(2) 0.0339(16) 0.0156(17) -0.0031(14) 0.0111(17)
C37 0.0331(17) 0.062(2) 0.0273(15) -0.0004(15) -0.0016(13) -0.0045(16)
C38 0.0325(16) 0.0371(15) 0.0288(14) -0.0023(13) 0.0061(12) -0.0024(13)
C39 0.0289(15) 0.0332(14) 0.0293(15) 0.0052(13) 0.0028(12) 0.0034(12)
C40 0.0348(16) 0.0400(16) 0.0343(16) 0.0035(14) 0.0034(13) -0.0025(13)
C41 0.0355(18) 0.055(2) 0.046(2) 0.0091(17) 0.0066(15) -0.0087(16)
C42 0.0407(19) 0.056(2) 0.0351(17) 0.0065(16) 0.0163(14) 0.0009(16)
C43 0.049(2) 0.0420(18) 0.0318(16) 0.0029(14) 0.0102(14) 0.0013(16)
C44 0.0352(16) 0.0327(15) 0.0313(15) 0.0054(13) 0.0023(13) 0.0014(13)
C45 0.049(2) 0.0458(19) 0.0283(16) -0.0041(14) 0.0016(14) -0.0001(15)
C46 0.064(2) 0.056(2) 0.0365(18) -0.0159(17) 0.0126(17) -0.0170(19)
C47 0.064(2) 0.0317(17) 0.062(2) -0.0114(17) 0.0285(19) -0.0085(17)
C48 0.0383(18) 0.0360(16) 0.0315(16) 0.0029(13) 0.0038(13) -0.0044(13)
C49 0.0449(19) 0.0312(16) 0.063(2) -0.0019(16) 0.0154(17) -0.0076(14)
C50 0.0349(16) 0.0351(16) 0.0344(15) -0.0004(13) 0.0003(13) -0.0012(13)
C51 0.0437(19) 0.0337(16) 0.0449(18) -0.0057(14) 0.0013(15) -0.0106(14)
C52 0.0372(17) 0.0401(16) 0.0443(17) -0.0034(16) 0.0046(15) -0.0094(13)
C53 0.0393(18) 0.0426(18) 0.0490(19) -0.0039(16) 0.0113(15) -0.0022(15)
C54 0.044(2) 0.0317(15) 0.051(2) -0.0039(15) 0.0141(16) -0.0027(14)
C55 0.045(2) 0.075(3) 0.106(4) 0.031(3) 0.016(2) 0.008(2)
C56 0.073(3) 0.066(3) 0.088(3) -0.005(3) 0.000(3) -0.005(2)
C57 0.049(3) 0.108(4) 0.059(3) 0.024(3) 0.002(2) 0.015(2)
C58 0.054(3) 0.096(4) 0.078(3) -0.007(3) 0.000(2) -0.014(2)
C59 0.072(3) 0.057(3) 0.101(4) 0.016(3) -0.002(3) -0.006(2)
C60 0.060(3) 0.066(3) 0.080(3) 0.017(2) -0.016(2) 0.008(2)
C61 0.049(2) 0.053(2) 0.092(3) 0.008(2) 0.002(2) 0.0106(19)
C62 0.087(3) 0.061(2) 0.063(3) -0.009(2) 0.006(2) 0.015(2)
C63 0.035(2) 0.062(3) 0.047(3) 0.000 0.000 -0.012(2)
O2 0.087(3) 0.088(3) 0.044(2) 0.000 0.000 -0.034(3)

loop_
_atom_type_symbol
_atom_type_description
_atom_type_scat_dispersion_real
_atom_type_scat_dispersion_imag
_atom_type_scat_source
C C 0.0033 0.0016 'International Tables Vol C Tables 4.2.6.8 and 6.1.1.4'
H H 0.0000 0.0000 'International Tables Vol C Tables 4.2.6.8 and 6.1.1.4'
N N 0.0061 0.0033 'International Tables Vol C Tables 4.2.6.8 and 6.1.1.4'
O O 0.0106 0.0060 'International Tables Vol C Tables 4.2.6.8 and 6.1.1.4'
F F 0.0171 0.0103 'International Tables Vol C Tables 4.2.6.8 and 6.1.1.4'
Fe Fe 0.3463 0.8444 'International Tables Vol C Tables 4.2.6.8 and 6.1.1.4'

loop_
_geom_angle_atom_site_label_1
_geom_angle_atom_site_label_2
_geom_angle_atom_site_label_3
_geom_angle
_geom_angle_site_symmetry_1
_geom_angle_site_symmetry_3
_geom_angle_publ_flag
N2 Fe1 N4 157.06(9) . . ?
N2 Fe1 N1 89.37(9) . . ?
N4 Fe1 N1 87.48(9) . . ?
N2 Fe1 N3 88.25(9) . . ?
N4 Fe1 N3 88.58(9) . . ?
N1 Fe1 N3 164.07(9) . . ?
N2 Fe1 N5 91.30(9) . . ?
N4 Fe1 N5 111.61(9) . . ?
N1 Fe1 N5 100.90(10) . . ?
N3 Fe1 N5 94.90(9) . . ?
C1 N1 C4 106.3(2) . . ?
C1 N1 Fe1 128.50(19) . . ?
C4 N1 Fe1 124.68(19) . . ?
C6 N2 C9 106.6(2) . . ?
C6 N2 Fe1 124.47(19) . . ?
C9 N2 Fe1 127.50(19) . . ?
C11 N3 C14 106.7(2) . . ?
C11 N3 Fe1 126.42(19) . . ?
C14 N3 Fe1 125.71(18) . . ?
C16 N4 C19 106.4(2) . . ?
C16 N4 Fe1 125.78(18) . . ?
C19 N4 Fe1 127.86(19) . . ?
C54 N5 C50 116.7(3) . . ?
C54 N5 Fe1 116.3(2) . . ?
C50 N5 Fe1 126.9(2) . . ?
C45 N6 C44 127.6(3) . . ?
C47 N7 C48 111.7(3) . . ?
C47 N7 C55 117.6(3) . . ?
C48 N7 C55 111.1(3) . . ?
C61 N8 C57 117.9(4) . . ?
N1 C1 C20 124.5(3) . . ?
N1 C1 C2 109.6(3) . . ?
C20 C1 C2 125.8(3) . . ?
C3 C2 C1 107.8(3) . . ?
C2 C3 C4 106.8(3) . . ?
N1 C4 C5 124.0(3) . . ?
N1 C4 C3 109.5(3) . . ?
C5 C4 C3 126.4(3) . . ?
C6 C5 C4 127.0(3) . . ?
C6 C5 C21 115.6(3) . . ?
C4 C5 C21 117.3(3) . . ?
N2 C6 C5 125.3(3) . . ?
N2 C6 C7 109.2(3) . . ?
C5 C6 C7 125.6(3) . . ?
C8 C7 C6 107.8(3) . . ?
C7 C8 C9 107.1(3) . . ?
N2 C9 C10 124.8(3) . . ?
N2 C9 C8 109.3(3) . . ?
C10 C9 C8 125.5(3) . . ?
C11 C10 C9 126.4(3) . . ?
C11 C10 C27 117.6(2) . . ?
C9 C10 C27 116.0(2) . . ?
N3 C11 C10 124.7(3) . . ?
N3 C11 C12 109.4(2) . . ?
C10 C11 C12 125.9(3) . . ?
C13 C12 C11 107.7(3) . . ?
C12 C13 C14 106.2(3) . . ?
N3 C14 C15 124.3(2) . . ?
N3 C14 C13 110.0(2) . . ?
C15 C14 C13 125.6(3) . . ?
C14 C15 C16 125.8(3) . . ?
C14 C15 C33 118.6(2) . . ?
C16 C15 C33 115.4(2) . . ?
N4 C16 C15 125.9(3) . . ?
N4 C16 C17 109.4(2) . . ?
C15 C16 C17 124.6(3) . . ?
C18 C17 C16 107.1(3) . . ?
C17 C18 C19 107.4(3) . . ?
N4 C19 C20 125.9(3) . . ?
N4 C19 C18 109.7(2) . . ?
C20 C19 C18 124.4(2) . . ?
C19 C20 C1 124.8(3) . . ?
C19 C20 C39 117.3(2) . . ?
C1 C20 C39 117.8(2) . . ?
C22 C21 C26 115.0(3) . . ?
C22 C21 C5 121.7(3) . . ?
C26 C21 C5 123.1(3) . . ?
F1 C22 C21 117.3(3) . . ?
F1 C22 C23 118.9(3) . . ?
C21 C22 C23 123.8(3) . . ?
C24 C23 C22 118.6(4) . . ?
C23 C24 C25 120.6(3) . . ?
C24 C25 C26 118.6(3) . . ?
F2 C26 C25 118.8(3) . . ?
F2 C26 C21 117.8(3) . . ?
C25 C26 C21 123.4(3) . . ?
C28 C27 C32 114.7(3) . . ?
C28 C27 C10 122.9(3) . . ?
C32 C27 C10 122.4(3) . . ?
F3 C28 C27 117.7(3) . . ?
F3 C28 C29 117.9(3) . . ?
C27 C28 C29 124.3(4) . . ?
C28 C29 C30 117.7(4) . . ?
C31 C30 C29 121.2(4) . . ?
C32 C31 C30 118.0(4) . . ?
F4 C32 C31 118.6(3) . . ?
F4 C32 C27 117.3(3) . . ?
C31 C32 C27 124.1(4) . . ?
C34 C33 C38 114.5(3) . . ?
C34 C33 C15 122.1(3) . . ?
C38 C33 C15 123.2(3) . . ?
F5 C34 C35 117.7(3) . . ?
F5 C34 C33 117.7(3) . . ?
C35 C34 C33 124.5(3) . . ?
C34 C35 C36 117.8(3) . . ?
C37 C36 C35 120.9(3) . . ?
C38 C37 C36 118.0(3) . . ?
F6 C38 C37 118.3(3) . . ?
F6 C38 C33 117.4(3) . . ?
C37 C38 C33 124.3(3) . . ?
C40 C39 C44 118.9(3) . . ?
C40 C39 C20 118.6(3) . . ?
C44 C39 C20 122.5(3) . . ?
C41 C40 C39 121.4(3) . . ?
C40 C41 C42 119.2(3) . . ?
C41 C42 C43 120.7(3) . . ?
C42 C43 C44 119.9(3) . . ?
C43 C44 C39 119.9(3) . . ?
C43 C44 N6 120.1(3) . . ?
C39 C44 N6 119.8(3) . . ?
O1 C45 N6 124.0(3) . . ?
O1 C45 C46 121.8(3) . . ?
N6 C45 C46 114.1(3) . . ?
C47 C46 C45 116.2(3) . . ?
N7 C47 C46 112.1(3) . . ?
N7 C48 C49 110.3(3) . . ?
C50 C49 C48 115.8(3) . . ?
N5 C50 C51 121.5(3) . . ?
N5 C50 C49 115.8(3) . . ?
C51 C50 C49 122.7(3) . . ?
C52 C51 C50 120.2(3) . . ?
C51 C52 C53 118.9(3) . . ?
C54 C53 C52 117.7(3) . . ?
N5 C54 C53 125.0(3) . . ?
C56 C55 N7 116.7(4) . . ?
C55 C56 C57 111.5(4) . . ?
C58 C57 N8 121.8(4) . . ?
C58 C57 C56 118.1(4) . . ?
N8 C57 C56 119.9(4) . . ?
C57 C58 C59 119.4(4) . . ?
C58 C59 C60 119.4(5) . . ?
C61 C60 C59 118.5(4) . . ?
C60 C61 N8 122.9(4) . . ?
O2 C63 C62 121.1(2) . 14 ?
O2 C63 C62 121.1(2) . . ?
C62 C63 C62 117.7(5) 14 . ?

loop_
_geom_bond_atom_site_label_1
_geom_bond_atom_site_label_2
_geom_bond_distance
_geom_bond_site_symmetry_2
_geom_bond_publ_flag
Fe1 N2 2.055(2) . ?
Fe1 N4 2.067(2) . ?
Fe1 N1 2.070(2) . ?
Fe1 N3 2.080(2) . ?
Fe1 N5 2.229(2) . ?
O1 C45 1.222(4) . ?
F1 C22 1.352(4) . ?
F2 C26 1.347(4) . ?
F3 C28 1.364(4) . ?
F4 C32 1.350(4) . ?
F5 C34 1.349(3) . ?
F6 C38 1.352(3) . ?
N1 C1 1.372(4) . ?
N1 C4 1.378(4) . ?
N2 C6 1.379(4) . ?
N2 C9 1.379(4) . ?
N3 C11 1.371(4) . ?
N3 C14 1.375(4) . ?
N4 C16 1.374(4) . ?
N4 C19 1.374(3) . ?
N5 C54 1.346(4) . ?
N5 C50 1.347(4) . ?
N6 C45 1.342(4) . ?
N6 C44 1.420(4) . ?
N7 C47 1.469(4) . ?
N7 C48 1.485(4) . ?
N7 C55 1.495(5) . ?
N8 C61 1.339(6) . ?
N8 C57 1.339(6) . ?
C1 C20 1.405(4) . ?
C1 C2 1.433(4) . ?
C2 C3 1.345(4) . ?
C3 C4 1.446(4) . ?
C4 C5 1.407(4) . ?
C5 C6 1.393(4) . ?
C5 C21 1.503(4) . ?
C6 C7 1.432(4) . ?
C7 C8 1.350(4) . ?
C8 C9 1.438(4) . ?
C9 C10 1.399(4) . ?
C10 C11 1.398(4) . ?
C10 C27 1.497(4) . ?
C11 C12 1.438(4) . ?
C12 C13 1.365(4) . ?
C13 C14 1.442(4) . ?
C14 C15 1.402(4) . ?
C15 C16 1.404(4) . ?
C15 C33 1.491(4) . ?
C16 C17 1.442(4) . ?
C17 C18 1.348(4) . ?
C18 C19 1.433(4) . ?
C19 C20 1.404(4) . ?
C20 C39 1.505(4) . ?
C21 C22 1.373(5) . ?
C21 C26 1.379(4) . ?
C22 C23 1.375(5) . ?
C23 C24 1.360(6) . ?
C24 C25 1.374(5) . ?
C25 C26 1.371(5) . ?
C27 C28 1.370(4) . ?
C27 C32 1.392(4) . ?
C28 C29 1.375(5) . ?
C29 C30 1.378(6) . ?
C30 C31 1.375(7) . ?
C31 C32 1.362(5) . ?
C33 C34 1.387(4) . ?
C33 C38 1.390(4) . ?
C34 C35 1.370(4) . ?
C35 C36 1.391(5) . ?
C36 C37 1.383(5) . ?
C37 C38 1.373(4) . ?
C39 C40 1.380(4) . ?
C39 C44 1.390(4) . ?
C40 C41 1.376(4) . ?
C41 C42 1.373(5) . ?
C42 C43 1.377(5) . ?
C43 C44 1.386(4) . ?
C45 C46 1.518(5) . ?
C46 C47 1.519(6) . ?
C48 C49 1.506(4) . ?
C49 C50 1.498(5) . ?
C50 C51 1.387(4) . ?
C51 C52 1.367(5) . ?
C52 C53 1.384(5) . ?
C53 C54 1.361(5) . ?
C55 C56 1.477(6) . ?
C56 C57 1.528(6) . ?
C57 C58 1.337(6) . ?
C58 C59 1.362(7) . ?
C59 C60 1.366(6) . ?
C60 C61 1.331(6) . ?
C62 C63 1.489(5) . ?
C63 O2 1.184(6) . ?
C63 C62 1.489(5) 14 ?
